data_2225128
loop_
_publ_author_name
'Hemamalini, Madhukar'
'Fun, Hoong-Kun'

_publ_section_title
;
 2-Amino-5-chloropyridinium hydrogen succinate
;
_journal_coeditor_code TK2616
_journal_issue 2
_journal_name_full 'Acta Crystallographica Section E'
_journal_page_first o464
_journal_page_last o465
_journal_paper_doi 10.1107/S1600536810002990
_journal_volume 66
_journal_year 2010
_chemical_formula_iupac 'C5 H6 Cl N2 +, C4 H5 O4 -'
_chemical_formula_moiety 'C5 H6 Cl N2 +, C4 H5 O4 -'
_chemical_formula_sum 'C9 H11 Cl N2 O4'
_chemical_formula_weight 246.65
_chemical_name_systematic
;
2-Amino-5-chloropyridinium hydrogen succinate
;
_space_group_IT_number 19
_symmetry_cell_setting orthorhombic
_symmetry_space_group_name_Hall 'P 2ac 2ab'
_symmetry_space_group_name_H-M 'P 21 21 21'
_atom_sites_solution_hydrogens geom
_atom_sites_solution_primary direct
_atom_sites_solution_secondary difmap
_audit_creation_method SHELXL-97
_cell_angle_alpha 90.00
_cell_angle_beta 90.00
_cell_angle_gamma 90.00
_cell_formula_units_Z 4
_cell_length_a 5.22630(10)
_cell_length_b 13.5997(3)
_cell_length_c 14.9019(3)
_cell_measurement_reflns_used 3633
_cell_measurement_temperature 100.00(10)
_cell_measurement_theta_max 33.23
_cell_measurement_theta_min 2.73
_cell_volume 1059.17(4)
_computing_cell_refinement 'SAINT (Bruker, 2009)'
_computing_data_collection 'APEX2 (Bruker, 2009)'
_computing_data_reduction 'SAINT (Bruker, 2009)'
_computing_molecular_graphics 'SHELXTL (Sheldrick, 2008)'
_computing_publication_material 'SHELXTL (Sheldrick, 2008) and PLATON (Spek, 2009)'
_computing_structure_refinement 'SHELXL97 (Sheldrick, 2008)'
_computing_structure_solution 'SHELXS97 (Sheldrick, 2008)'
_diffrn_ambient_temperature 100.00(10)
_diffrn_measured_fraction_theta_full 0.994
_diffrn_measured_fraction_theta_max 0.994
_diffrn_measurement_device_type
;
Bruker SMART APEXII CCD area-detector diffractometer
;
_diffrn_measurement_method '\f and \w scans'
_diffrn_radiation_monochromator graphite
_diffrn_radiation_source 'fine-focus sealed tube'
_diffrn_radiation_type MoK\a
_diffrn_radiation_wavelength 0.71073
_diffrn_reflns_av_R_equivalents 0.0328
_diffrn_reflns_av_sigmaI/netI 0.0417
_diffrn_reflns_limit_h_max 6
_diffrn_reflns_limit_h_min -8
_diffrn_reflns_limit_k_max 20
_diffrn_reflns_limit_k_min -17
_diffrn_reflns_limit_l_max 22
_diffrn_reflns_limit_l_min -21
_diffrn_reflns_number 11594
_diffrn_reflns_theta_full 33.24
_diffrn_reflns_theta_max 33.24
_diffrn_reflns_theta_min 2.03
_diffrn_standards_number 0
_exptl_absorpt_coefficient_mu 0.362
_exptl_absorpt_correction_T_max 0.9647
_exptl_absorpt_correction_T_min 0.8656
_exptl_absorpt_correction_type multi-scan
_exptl_absorpt_process_details '(SADABS; Bruker, 2009)'
_exptl_crystal_colour yellow
_exptl_crystal_density_diffrn 1.547
_exptl_crystal_density_method 'not measured'
_exptl_crystal_description blcok
_exptl_crystal_F_000 512
_exptl_crystal_size_max 0.41
_exptl_crystal_size_mid 0.15
_exptl_crystal_size_min 0.10
_refine_diff_density_max 0.328
_refine_diff_density_min -0.268
_refine_ls_abs_structure_details 'Flack (1983), 1604 Friedel pairs'
_refine_ls_abs_structure_Flack 0.05(5)
_refine_ls_extinction_method none
_refine_ls_goodness_of_fit_ref 1.024
_refine_ls_hydrogen_treatment mixed
_refine_ls_matrix_type full
_refine_ls_number_parameters 189
_refine_ls_number_reflns 3934
_refine_ls_number_restraints 0
_refine_ls_restrained_S_all 1.024
_refine_ls_R_factor_all 0.0432
_refine_ls_R_factor_gt 0.0378
_refine_ls_shift/su_max 0.001
_refine_ls_shift/su_max_lt 0.001
_refine_ls_shift/su_mean 0.000
_refine_ls_structure_factor_coef Fsqd
_refine_ls_weighting_details 'calc w=1/[\s^2^(Fo^2^)+(0.0404P)^2^+0.0588P] where P=(Fo^2^+2Fc^2^)/3'
_refine_ls_weighting_scheme calc
_refine_ls_wR_factor_gt 0.0795
_refine_ls_wR_factor_ref 0.0821
_reflns_number_gt 3581
_reflns_number_total 3934
_reflns_threshold_expression I>2\s(I)
_cod_data_source_file tk2616.cif
_cod_data_source_block I
_cod_depositor_comments
;
The following automatic conversions were performed:
'_symmetry_cell_setting' value 'Orthorhombic' changed to 'orthorhombic'
according to '/home/saulius/struct/CIF-dictionaries/cif_core.dic'
dictionary named 'cif_core.dic' version 2.4.1 from 2010-06-29.

Automatic conversion script
Id: cif_fix_enum 1527 2010-12-29 10:47:43Z saulius 

The following automatic conversions were performed:

'_symmetry_cell_setting' value 'Orthorhombic' changed to
'orthorhombic' according to
/home/saulius/struct/CIF-dictionaries/cif_core.dic dictionary named
'cif_core.dic' version 2.4.1 from 2010-06-29.

Automatic conversion script
Id: cif_fix_values 1715 2011-07-08 13:25:40Z adriana 
;
_cod_database_code 2225128
_cod_database_fobs_code 2225128

loop_
_symmetry_equiv_pos_as_xyz
'x, y, z'
'-x+1/2, -y, z+1/2'
'-x, y+1/2, -z+1/2'
'x+1/2, -y+1/2, -z'

loop_
_atom_site_type_symbol
_atom_site_label
_atom_site_fract_x
_atom_site_fract_y
_atom_site_fract_z
_atom_site_U_iso_or_equiv
_atom_site_adp_type
_atom_site_calc_flag
_atom_site_refinement_flags
_atom_site_occupancy
_atom_site_disorder_assembly
_atom_site_disorder_group
Cl Cl1 -0.16471(6) 0.66417(3) 0.01385(3) 0.02344(8) Uani d . 1 . .
N N1 0.3976(2) 0.47974(9) -0.04334(8) 0.0152(2) Uani d . 1 . .
N N2 0.5510(2) 0.33552(9) 0.01762(9) 0.0194(2) Uani d . 1 . .
C C1 0.3838(2) 0.40861(10) 0.02044(9) 0.0152(2) Uani d . 1 . .
C C2 0.1897(3) 0.41668(10) 0.08661(9) 0.0170(2) Uani d . 1 . .
C C3 0.0245(3) 0.49419(11) 0.08409(10) 0.0183(3) Uani d . 1 . .
C C4 0.0469(2) 0.56603(10) 0.01630(10) 0.0180(2) Uani d . 1 . .
C C5 0.2340(3) 0.55775(10) -0.04688(10) 0.0168(2) Uani d . 1 . .
O O1 0.42571(19) 0.16607(8) 0.11491(6) 0.0208(2) Uani d . 1 . .
O O2 0.24386(19) 0.03548(7) 0.17729(7) 0.0184(2) Uani d . 1 . .
O O3 0.8289(2) 0.36179(8) 0.25630(8) 0.0232(2) Uani d . 1 . .
O O4 0.4478(2) 0.29887(8) 0.29328(8) 0.0277(3) Uani d . 1 . .
C C6 0.4118(2) 0.10302(9) 0.17571(9) 0.0142(2) Uani d . 1 . .
C C7 0.6061(3) 0.10441(10) 0.25145(10) 0.0179(3) Uani d . 1 . .
C C8 0.7907(2) 0.19017(10) 0.24860(10) 0.0181(3) Uani d . 1 . .
C C9 0.6663(3) 0.28792(10) 0.26836(8) 0.0158(2) Uani d . 1 . .
H H2 0.180(3) 0.3686(13) 0.1322(11) 0.020(4) Uiso d . 1 . .
H H3 -0.110(3) 0.4991(12) 0.1279(11) 0.020(4) Uiso d . 1 . .
H H5 0.262(3) 0.6021(12) -0.0964(12) 0.016(4) Uiso d . 1 . .
H H7A 0.713(4) 0.0395(14) 0.2466(13) 0.029(5) Uiso d . 1 . .
H H7B 0.504(4) 0.1041(13) 0.3078(13) 0.033(5) Uiso d . 1 . .
H H8A 0.925(4) 0.1818(13) 0.2917(12) 0.026(5) Uiso d . 1 . .
H H8B 0.883(4) 0.1978(13) 0.1893(12) 0.023(5) Uiso d . 1 . .
H H1O3 0.764(4) 0.4144(14) 0.2709(13) 0.026(5) Uiso d . 1 . .
H H1N1 0.517(4) 0.4729(13) -0.0823(13) 0.026(5) Uiso d . 1 . .
H H1N2 0.667(4) 0.3364(14) -0.0209(13) 0.029(5) Uiso d . 1 . .
H H2N2 0.538(4) 0.2904(14) 0.0544(13) 0.027(5) Uiso d . 1 . .

loop_
_atom_site_aniso_label
_atom_site_aniso_U_11
_atom_site_aniso_U_22
_atom_site_aniso_U_33
_atom_site_aniso_U_12
_atom_site_aniso_U_13
_atom_site_aniso_U_23
Cl1 0.01978(14) 0.01782(15) 0.03271(18) 0.00423(12) 0.00071(13) -0.00177(14)
N1 0.0162(5) 0.0134(5) 0.0162(5) -0.0010(4) 0.0012(4) 0.0015(4)
N2 0.0200(5) 0.0154(5) 0.0227(6) 0.0009(5) 0.0046(5) 0.0071(5)
C1 0.0156(5) 0.0133(5) 0.0168(6) -0.0035(4) -0.0024(4) 0.0009(5)
C2 0.0188(6) 0.0168(6) 0.0154(6) -0.0038(5) 0.0007(5) 0.0013(5)
C3 0.0177(6) 0.0193(6) 0.0180(6) -0.0033(5) 0.0013(5) -0.0030(5)
C4 0.0176(5) 0.0154(6) 0.0209(6) 0.0001(5) -0.0026(5) -0.0021(5)
C5 0.0175(5) 0.0124(6) 0.0205(7) -0.0014(5) -0.0030(5) 0.0008(5)
O1 0.0257(5) 0.0174(5) 0.0194(5) -0.0048(4) -0.0037(4) 0.0068(4)
O2 0.0197(4) 0.0132(4) 0.0222(5) -0.0027(4) -0.0035(4) 0.0039(4)
O3 0.0242(5) 0.0129(5) 0.0326(6) -0.0011(4) 0.0082(5) -0.0048(4)
O4 0.0192(5) 0.0251(6) 0.0387(6) -0.0001(4) 0.0062(4) -0.0112(5)
C6 0.0153(5) 0.0118(5) 0.0154(6) 0.0024(4) 0.0000(4) -0.0013(5)
C7 0.0226(6) 0.0140(6) 0.0169(6) -0.0011(5) -0.0027(5) 0.0027(5)
C8 0.0169(6) 0.0156(6) 0.0218(7) 0.0014(5) -0.0023(5) -0.0016(5)
C9 0.0184(5) 0.0153(6) 0.0138(6) 0.0011(5) -0.0014(5) -0.0017(5)

loop_
_atom_type_symbol
_atom_type_description
_atom_type_scat_dispersion_real
_atom_type_scat_dispersion_imag
_atom_type_scat_source
C C 0.0033 0.0016 'International Tables Vol C Tables 4.2.6.8 and 6.1.1.4'
H H 0.0000 0.0000 'International Tables Vol C Tables 4.2.6.8 and 6.1.1.4'
N N 0.0061 0.0033 'International Tables Vol C Tables 4.2.6.8 and 6.1.1.4'
O O 0.0106 0.0060 'International Tables Vol C Tables 4.2.6.8 and 6.1.1.4'
Cl Cl 0.1484 0.1585 'International Tables Vol C Tables 4.2.6.8 and 6.1.1.4'

loop_
_geom_angle_atom_site_label_1
_geom_angle_atom_site_label_2
_geom_angle_atom_site_label_3
_geom_angle_site_symmetry_1
_geom_angle_site_symmetry_3
_geom_angle
_geom_angle_publ_flag
C1 N1 C5 . . 123.22(12) ?
C1 N1 H1N1 . . 115.7(12) ?
C5 N1 H1N1 . . 121.0(12) ?
C1 N2 H1N2 . . 119.3(14) ?
C1 N2 H2N2 . . 118.7(13) ?
H1N2 N2 H2N2 . . 122.0(19) ?
N2 C1 N1 . . 118.52(12) ?
N2 C1 C2 . . 123.49(12) ?
N1 C1 C2 . . 117.99(12) ?
C3 C2 C1 . . 119.57(13) ?
C3 C2 H2 . . 121.4(11) ?
C1 C2 H2 . . 119.0(11) ?
C2 C3 C4 . . 120.21(13) ?
C2 C3 H3 . . 119.8(10) ?
C4 C3 H3 . . 119.9(10) ?
C5 C4 C3 . . 119.81(12) ?
C5 C4 Cl1 . . 120.47(11) ?
C3 C4 Cl1 . . 119.71(11) ?
C4 C5 N1 . . 119.20(13) ?
C4 C5 H5 . . 125.8(10) ?
N1 C5 H5 . . 115.0(10) ?
C9 O3 H1O3 . . 110.9(14) ?
O1 C6 O2 . . 123.33(12) ?
O1 C6 C7 . . 119.44(11) ?
O2 C6 C7 . . 117.21(11) ?
C8 C7 C6 . . 114.51(11) ?
C8 C7 H7A . . 107.9(10) ?
C6 C7 H7A . . 107.2(10) ?
C8 C7 H7B . . 111.6(11) ?
C6 C7 H7B . . 105.6(12) ?
H7A C7 H7B . . 109.9(15) ?
C9 C8 C7 . . 113.48(11) ?
C9 C8 H8A . . 106.9(11) ?
C7 C8 H8A . . 110.9(11) ?
C9 C8 H8B . . 106.5(10) ?
C7 C8 H8B . . 114.0(10) ?
H8A C8 H8B . . 104.4(14) ?
O4 C9 O3 . . 123.52(13) ?
O4 C9 C8 . . 125.11(13) ?
O3 C9 C8 . . 111.36(12) ?

loop_
_geom_bond_atom_site_label_1
_geom_bond_atom_site_label_2
_geom_bond_site_symmetry_2
_geom_bond_distance
_geom_bond_publ_flag
Cl1 C4 . 1.7336(13) ?
N1 C1 . 1.3580(17) ?
N1 C5 . 1.3636(18) ?
N1 H1N1 . 0.86(2) ?
N2 C1 . 1.3242(17) ?
N2 H1N2 . 0.83(2) ?
N2 H2N2 . 0.83(2) ?
C1 C2 . 1.4189(18) ?
C2 C3 . 1.363(2) ?
C2 H2 . 0.944(18) ?
C3 C4 . 1.410(2) ?
C3 H3 . 0.961(17) ?
C4 C5 . 1.362(2) ?
C5 H5 . 0.965(17) ?
O1 C6 . 1.2496(16) ?
O2 C6 . 1.2708(16) ?
O3 C9 . 1.3281(17) ?
O3 H1O3 . 0.822(19) ?
O4 C9 . 1.2100(17) ?
C6 C7 . 1.5183(19) ?
C7 C8 . 1.5141(19) ?
C7 H7A . 1.047(19) ?
C7 H7B . 0.99(2) ?
C8 C9 . 1.5090(19) ?
C8 H8A . 0.959(19) ?
C8 H8B . 1.010(18) ?

loop_
_geom_hbond_atom_site_label_D
_geom_hbond_atom_site_label_H
_geom_hbond_atom_site_label_A
_geom_hbond_site_symmetry_A
_geom_hbond_distance_DH
_geom_hbond_distance_HA
_geom_hbond_distance_DA
_geom_hbond_angle_DHA
_geom_hbond_publ_flag
O3 H1O3 O2 3_655 0.821(19) 1.819(19) 2.5891(15) 156(2) yes
N1 H1N1 O2 4 0.86(2) 1.85(2) 2.7023(15) 172.4(19) yes
N2 H1N2 O1 4 0.84(2) 1.95(2) 2.7814(15) 177(2) yes
N2 H2N2 O1 . 0.826(19) 2.004(19) 2.8002(16) 162(2) yes
C5 H5 O4 2_564 0.964(17) 2.391(17) 3.2216(18) 144.0(13) yes

loop_
_geom_torsion_atom_site_label_1
_geom_torsion_atom_site_label_2
_geom_torsion_atom_site_label_3
_geom_torsion_atom_site_label_4
_geom_torsion_site_symmetry_1
_geom_torsion_site_symmetry_2
_geom_torsion_site_symmetry_3
_geom_torsion_site_symmetry_4
_geom_torsion
_geom_torsion_publ_flag
C5 N1 C1 N2 . . . . 179.59(12) ?
C5 N1 C1 C2 . . . . -0.30(18) ?
N2 C1 C2 C3 . . . . -179.60(13) ?
N1 C1 C2 C3 . . . . 0.29(18) ?
C1 C2 C3 C4 . . . . -0.2(2) ?
C2 C3 C4 C5 . . . . 0.1(2) ?
C2 C3 C4 Cl1 . . . . 179.95(11) ?
C3 C4 C5 N1 . . . . -0.10(19) ?
Cl1 C4 C5 N1 . . . . -179.96(10) ?
C1 N1 C5 C4 . . . . 0.21(19) ?
O1 C6 C7 C8 . . . . 4.56(19) ?
O2 C6 C7 C8 . . . . -176.50(12) ?
C6 C7 C8 C9 . . . . 69.12(16) ?
C7 C8 C9 O4 . . . . 7.3(2) ?
C7 C8 C9 O3 . . . . -173.70(12) ?

loop_
_cod_related_entry_id
_cod_related_entry_database
_cod_related_entry_code
1 ChemSpider 30656006
